data_4332061
loop_
_publ_author_name
'Timosheva, Natalya V.'
'Chandrasekaran, A.'
'Holmes, Robert R.'

_publ_section_title
;
 Biologically Relevant Phosphoranes:&#x00A0; Structural Characterization
 of Glucofuranose- and Xylofuranose-Based Phosphoranes1
;
_journal_issue 7
_journal_name_full 'Inorganic Chemistry'
_journal_page_first 3113
_journal_page_last 3123
_journal_paper_doi 10.1021/ic052105e
_journal_volume 45
_journal_year 2006
_chemical_formula_moiety 'C38 H53 Cl3 F O8 P, C3 H6 O'
_chemical_formula_sum 'C41 H59 Cl3 F O9 P'
_chemical_formula_weight 852.20
_chemical_name_systematic
; 
 ? 
;
_space_group_IT_number 19
_symmetry_cell_setting orthorhombic
_symmetry_space_group_name_Hall 'P 2ac 2ab'
_symmetry_space_group_name_H-M 'P 21 21 21'
_atom_sites_solution_hydrogens geom
_atom_sites_solution_primary direct
_atom_sites_solution_secondary difmap
_audit_creation_method SHELXL-97
_cell_angle_alpha 90.00
_cell_angle_beta 90.00
_cell_angle_gamma 90.00
_cell_formula_units_Z 4
_cell_length_a 9.89380(10)
_cell_length_b 10.25980(10)
_cell_length_c 44.2594(6)
_cell_measurement_reflns_used 3068
_cell_measurement_temperature 293(2)
_cell_measurement_theta_max 21.97
_cell_measurement_theta_min 4.08
_cell_volume 4492.70(9)
_computing_structure_refinement 'SHELXL-97 (Sheldrick, 1997)'
_computing_structure_solution 'SHELXS-97 (Sheldrick, 1990)'
_diffrn_ambient_temperature 293(2)
_diffrn_measured_fraction_theta_full 0.986
_diffrn_measured_fraction_theta_max 0.986
_diffrn_measurement_device_type 'Nonius KappaCCD area detector'
_diffrn_radiation_monochromator graphite
_diffrn_radiation_source 'fine-focus sealed tube'
_diffrn_radiation_type MoK\a
_diffrn_radiation_wavelength 0.71073
_diffrn_reflns_av_R_equivalents 0.0000
_diffrn_reflns_av_sigmaI/netI 0.0335
_diffrn_reflns_limit_h_max 10
_diffrn_reflns_limit_h_min -10
_diffrn_reflns_limit_k_max 10
_diffrn_reflns_limit_k_min -10
_diffrn_reflns_limit_l_max 46
_diffrn_reflns_limit_l_min -45
_diffrn_reflns_number 5384
_diffrn_reflns_theta_full 21.96
_diffrn_reflns_theta_max 21.96
_diffrn_reflns_theta_min 4.08
_exptl_absorpt_coefficient_mu 0.293
_exptl_crystal_colour colorless
_exptl_crystal_density_diffrn 1.260
_exptl_crystal_density_method 'not measured'
_exptl_crystal_description plate
_exptl_crystal_F_000 1808
_exptl_crystal_size_max 0.60
_exptl_crystal_size_mid 0.40
_exptl_crystal_size_min 0.15
_refine_diff_density_max 0.380
_refine_diff_density_min -0.252
_refine_diff_density_rms 0.039
_refine_ls_abs_structure_details 'Flack H D (1983), Acta Cryst. A39, 876-881'
_refine_ls_abs_structure_Flack -0.10(11)
_refine_ls_extinction_method none
_refine_ls_goodness_of_fit_ref 1.052
_refine_ls_hydrogen_treatment mixed
_refine_ls_matrix_type full
_refine_ls_number_parameters 499
_refine_ls_number_reflns 5384
_refine_ls_number_restraints 33
_refine_ls_restrained_S_all 1.066
_refine_ls_R_factor_all 0.0615
_refine_ls_R_factor_gt 0.0503
_refine_ls_shift/su_max 0.001
_refine_ls_shift/su_mean 0.000
_refine_ls_structure_factor_coef Fsqd
_refine_ls_weighting_details 'calc w=1/[\s^2^(Fo^2^)+(0.0721P)^2^+2.5390P] where P=(Fo^2^+2Fc^2^)/3'
_refine_ls_weighting_scheme calc
_refine_ls_wR_factor_gt 0.1251
_refine_ls_wR_factor_ref 0.1327
_reflns_number_gt 4713
_reflns_number_total 5384
_reflns_threshold_expression >2sigma(I)
_cod_data_source_file ic052105esup2.cif
_cod_data_source_block ntp9a(Compound=2)
_cod_depositor_comments
;
The following automatic conversions were performed:

'_symmetry_cell_setting' value 'Orthorhombic' changed to
'orthorhombic' according to
/home/saulius/struct/CIF-dictionaries/cif_core.dic dictionary named
'cif_core.dic' version 2.4.2 from 2011-04-26.

Automatic conversion script
Id: cif_fix_values 1891 2012-01-12 08:04:46Z andrius 
;
_cod_original_sg_symbol_H-M P2(1)2(1)2(1)
_cod_database_code 4332061

loop_
_symmetry_equiv_pos_as_xyz
'x, y, z'
'-x+1/2, -y, z+1/2'
'x+1/2, -y+1/2, -z'
'-x, y+1/2, -z+1/2'

loop_
_atom_site_label
_atom_site_type_symbol
_atom_site_fract_x
_atom_site_fract_y
_atom_site_fract_z
_atom_site_U_iso_or_equiv
_atom_site_adp_type
_atom_site_occupancy
_atom_site_symmetry_multiplicity
_atom_site_calc_flag
_atom_site_refinement_flags
P P 0.43368(12) 0.02494(11) 0.88047(2) 0.0469(3) Uani 1 1 d .
F F 0.3440(2) 0.0409(2) 0.91066(5) 0.0519(6) Uani 1 1 d .
O1 O 0.5897(4) -0.2835(3) 0.80501(7) 0.0698(9) Uani 1 1 d .
O2 O 0.7976(5) -0.3813(4) 0.79923(10) 0.0935(13) Uani 1 1 d .
O3 O 0.8884(4) -0.1827(3) 0.78983(9) 0.0820(11) Uani 1 1 d .
O4 O 0.5683(4) -0.0454(4) 0.76974(8) 0.0841(12) Uani 1 1 d .
H1O H 0.540(6) 0.031(6) 0.7780(12) 0.086(18) Uiso 1 1 d .
O5 O 0.5262(3) 0.0031(3) 0.84967(6) 0.0542(8) Uani 1 1 d .
O6 O 0.3750(3) -0.1206(3) 0.87872(6) 0.0562(8) Uani 1 1 d .
O7 O 0.3554(3) 0.1412(3) 0.86425(6) 0.0501(7) Uani 1 1 d .
O8 O 0.5691(3) 0.0570(2) 0.89804(6) 0.0489(7) Uani 1 1 d .
Cl1 Cl 1.0602(3) -0.5218(2) 0.80328(7) 0.1759(12) Uani 1 1 d .
Cl2 Cl 1.0005(2) -0.3910(2) 0.74778(4) 0.1331(8) Uani 1 1 d .
Cl3 Cl 1.1771(2) -0.2721(3) 0.79030(6) 0.1504(9) Uani 1 1 d .
C1 C 0.6942(6) -0.3114(5) 0.78480(11) 0.0708(15) Uani 1 1 d .
H1 H 0.6604 -0.3586 0.7671 0.085 Uiso 1 1 calc R
C2 C 0.7582(6) -0.1821(5) 0.77573(10) 0.0672(14) Uani 1 1 d .
H2 H 0.7639 -0.1715 0.7538 0.081 Uiso 1 1 calc R
C3 C 0.6705(5) -0.0790(4) 0.79050(11) 0.0617(13) Uani 1 1 d .
H3 H 0.7233 -0.0029 0.7968 0.074 Uiso 1 1 calc R
C4 C 0.6171(5) -0.1557(4) 0.81759(10) 0.0541(11) Uani 1 1 d .
H4 H 0.6885 -0.1630 0.8328 0.065 Uiso 1 1 calc R
C5 C 0.4901(5) -0.1085(4) 0.83232(10) 0.0562(12) Uani 1 1 d .
H5 H 0.4216 -0.0864 0.8172 0.067 Uiso 1 1 calc R
C6 C 0.4338(6) -0.2024(4) 0.85541(10) 0.0632(12) Uani 1 1 d .
H6A H 0.3656 -0.2581 0.8464 0.076 Uiso 1 1 calc R
H6B H 0.5050 -0.2567 0.8637 0.076 Uiso 1 1 calc R
C7 C 0.9119(6) -0.3047(6) 0.80196(12) 0.0771(16) Uani 1 1 d .
H7 H 0.9333 -0.2949 0.8235 0.092 Uiso 1 1 calc R
C8 C 1.0328(6) -0.3695(6) 0.78606(13) 0.0900(18) Uani 1 1 d .
C9 C 0.2866(4) 0.2456(4) 0.87821(9) 0.0479(10) Uani 1 1 d .
C10 C 0.1451(4) 0.2549(4) 0.87534(9) 0.0507(11) Uani 1 1 d .
C11 C 0.0894(5) 0.3663(4) 0.88783(10) 0.0553(11) Uani 1 1 d .
H11 H -0.0038 0.3763 0.8864 0.066 Uiso 1 1 calc R
C12 C 0.1606(4) 0.4640(4) 0.90229(9) 0.0492(11) Uani 1 1 d .
C13 C 0.2993(4) 0.4480(4) 0.90426(9) 0.0483(11) Uani 1 1 d .
H13 H 0.3504 0.5116 0.9139 0.058 Uiso 1 1 calc R
C14 C 0.3640(4) 0.3407(4) 0.89228(9) 0.0444(10) Uani 1 1 d .
C15 C 0.5186(4) 0.3269(4) 0.89419(10) 0.0489(11) Uani 1 1 d .
H15 H 0.5463 0.2686 0.8778 0.059 Uiso 1 1 calc R
C16 C 0.5608(4) 0.2615(4) 0.92397(9) 0.0434(10) Uani 1 1 d .
C17 C 0.5813(4) 0.3333(4) 0.95032(9) 0.0478(10) Uani 1 1 d .
H17 H 0.5670 0.4229 0.9499 0.057 Uiso 1 1 calc R
C18 C 0.6219(4) 0.2762(4) 0.97685(9) 0.0456(10) Uani 1 1 d .
C19 C 0.6443(4) 0.1423(4) 0.97659(10) 0.0501(11) Uani 1 1 d .
H19 H 0.6742 0.1032 0.9943 0.060 Uiso 1 1 calc R
C20 C 0.6248(4) 0.0636(4) 0.95149(9) 0.0453(10) Uani 1 1 d .
C21 C 0.5825(4) 0.1270(4) 0.92551(8) 0.0430(10) Uani 1 1 d .
C22 C 0.0560(5) 0.1521(5) 0.86000(11) 0.0651(12) Uani 1 1 d .
C23 C 0.0854(5) 0.5836(4) 0.91454(10) 0.0595(12) Uani 1 1 d .
C24 C 0.6483(4) 0.3572(4) 1.00556(9) 0.0524(11) Uani 1 1 d D
C25 C 0.6535(5) -0.0846(4) 0.95305(10) 0.0560(12) Uani 1 1 d .
C26 C 0.5923(5) 0.4579(4) 0.88920(11) 0.0588(12) Uani 1 1 d .
H26A H 0.5641 0.4952 0.8703 0.088 Uiso 1 1 calc R
H26B H 0.6882 0.4433 0.8888 0.088 Uiso 1 1 calc R
H26C H 0.5706 0.5166 0.9054 0.088 Uiso 1 1 calc R
C27 C 0.0561(6) 0.0243(5) 0.87791(14) 0.0894(17) Uani 1 1 d .
H27A H 0.0004 -0.0386 0.8678 0.134 Uiso 1 1 calc R
H27B H 0.0213 0.0398 0.8978 0.134 Uiso 1 1 calc R
H27C H 0.1468 -0.0084 0.8793 0.134 Uiso 1 1 calc R
C28 C 0.1049(7) 0.1246(6) 0.82724(13) 0.098(2) Uani 1 1 d .
H28A H 0.0480 0.0596 0.8182 0.147 Uiso 1 1 calc R
H28B H 0.1965 0.0938 0.8277 0.147 Uiso 1 1 calc R
H28C H 0.1003 0.2035 0.8156 0.147 Uiso 1 1 calc R
C29 C -0.0919(6) 0.1958(6) 0.85719(18) 0.109(2) Uani 1 1 d .
H29A H -0.1435 0.1285 0.8475 0.163 Uiso 1 1 calc R
H29B H -0.0964 0.2742 0.8454 0.163 Uiso 1 1 calc R
H29C H -0.1282 0.2119 0.8769 0.163 Uiso 1 1 calc R
C30 C 0.0158(6) 0.6524(6) 0.88798(12) 0.0862(18) Uani 1 1 d .
H30A H -0.0319 0.7276 0.8953 0.129 Uiso 1 1 calc R
H30B H -0.0468 0.5936 0.8786 0.129 Uiso 1 1 calc R
H30C H 0.0826 0.6790 0.8735 0.129 Uiso 1 1 calc R
C31 C -0.0215(5) 0.5412(5) 0.93764(12) 0.0737(15) Uani 1 1 d .
H31A H -0.0680 0.6166 0.9452 0.111 Uiso 1 1 calc R
H31B H 0.0217 0.4967 0.9541 0.111 Uiso 1 1 calc R
H31C H -0.0850 0.4837 0.9281 0.111 Uiso 1 1 calc R
C32 C 0.1807(6) 0.6808(5) 0.92971(13) 0.0781(16) Uani 1 1 d .
H32A H 0.1296 0.7538 0.9370 0.117 Uiso 1 1 calc R
H32B H 0.2464 0.7104 0.9153 0.117 Uiso 1 1 calc R
H32C H 0.2258 0.6392 0.9463 0.117 Uiso 1 1 calc R
C33 C 0.5224(11) 0.4332(12) 1.0135(3) 0.107(4) Uiso 0.50 1 d PD
C34 C 0.7628(10) 0.4589(11) 0.9983(3) 0.099(4) Uiso 0.50 1 d PD
C35 C 0.7009(11) 0.2726(10) 1.0326(2) 0.083(3) Uiso 0.50 1 d PD
C33A C 0.5377(10) 0.3224(10) 1.0294(2) 0.082(3) Uiso 0.50 1 d PD
C34A C 0.6330(11) 0.5077(9) 0.9994(3) 0.085(3) Uiso 0.50 1 d PD
C35A C 0.7915(10) 0.3357(13) 1.0176(3) 0.108(4) Uiso 0.50 1 d PD
C36 C 0.7116(7) -0.1240(5) 0.98332(13) 0.095(2) Uani 1 1 d .
H36A H 0.7929 -0.0755 0.9871 0.142 Uiso 1 1 calc R
H36B H 0.7319 -0.2155 0.9831 0.142 Uiso 1 1 calc R
H36C H 0.6470 -0.1059 0.9989 0.142 Uiso 1 1 calc R
C37 C 0.7558(7) -0.1236(6) 0.92885(15) 0.108(2) Uani 1 1 d .
H37A H 0.8373 -0.0740 0.9315 0.162 Uiso 1 1 calc R
H37B H 0.7187 -0.1063 0.9092 0.162 Uiso 1 1 calc R
H37C H 0.7758 -0.2148 0.9307 0.162 Uiso 1 1 calc R
C38 C 0.5255(6) -0.1637(5) 0.94866(16) 0.0931(19) Uani 1 1 d .
H38A H 0.4609 -0.1407 0.9640 0.140 Uiso 1 1 calc R
H38B H 0.5463 -0.2549 0.9502 0.140 Uiso 1 1 calc R
H38C H 0.4881 -0.1457 0.9291 0.140 Uiso 1 1 calc R
C1S C 0.4259(8) 0.3942(6) 0.80602(14) 0.104(2) Uani 1 1 d .
H1S1 H 0.4355 0.4689 0.7931 0.155 Uiso 1 1 calc R
H1S2 H 0.4592 0.4148 0.8258 0.155 Uiso 1 1 calc R
H1S3 H 0.3323 0.3705 0.8073 0.155 Uiso 1 1 calc R
C2S C 0.5033(6) 0.2853(6) 0.79355(14) 0.0800(16) Uani 1 1 d .
C3S C 0.6489(8) 0.3011(8) 0.7918(3) 0.197(6) Uani 1 1 d .
H3S1 H 0.6905 0.2596 0.8088 0.296 Uiso 1 1 calc R
H3S2 H 0.6709 0.3923 0.7918 0.296 Uiso 1 1 calc R
H3S3 H 0.6816 0.2620 0.7735 0.296 Uiso 1 1 calc R
O1S O 0.4482(5) 0.1869(4) 0.78531(9) 0.0920(12) Uani 1 1 d .

loop_
_atom_site_aniso_label
_atom_site_aniso_U_11
_atom_site_aniso_U_22
_atom_site_aniso_U_33
_atom_site_aniso_U_23
_atom_site_aniso_U_13
_atom_site_aniso_U_12
P 0.0550(7) 0.0436(6) 0.0423(6) -0.0029(5) 0.0038(6) 0.0036(6)
F 0.0577(14) 0.0537(14) 0.0445(13) -0.0016(11) 0.0092(12) 0.0060(12)
O1 0.085(2) 0.0522(19) 0.073(2) -0.0194(16) 0.0154(19) 0.0014(17)
O2 0.101(3) 0.063(2) 0.117(3) 0.018(2) 0.022(3) 0.028(3)
O3 0.083(3) 0.065(2) 0.097(3) 0.003(2) 0.003(2) 0.0171(19)
O4 0.112(3) 0.082(3) 0.058(2) 0.000(2) -0.006(2) 0.036(3)
O5 0.076(2) 0.0416(16) 0.0451(16) -0.0087(13) 0.0124(15) 0.0020(15)
O6 0.0679(19) 0.0444(17) 0.0563(17) -0.0042(14) 0.0070(16) -0.0029(15)
O7 0.0618(18) 0.0451(17) 0.0434(16) -0.0048(13) -0.0004(14) 0.0065(15)
O8 0.0515(16) 0.0488(16) 0.0463(16) -0.0045(13) 0.0012(14) 0.0089(14)
Cl1 0.165(2) 0.1459(19) 0.217(3) 0.0731(18) 0.0363(19) 0.0893(18)
Cl2 0.1457(16) 0.1701(19) 0.0836(11) -0.0398(11) 0.0171(10) 0.0358(14)
Cl3 0.0925(13) 0.187(2) 0.172(2) -0.0076(18) -0.0178(13) 0.0109(14)
C1 0.092(4) 0.062(3) 0.059(3) -0.010(3) 0.007(3) 0.011(3)
C2 0.094(4) 0.059(3) 0.049(3) 0.002(2) 0.011(3) 0.016(3)
C3 0.081(3) 0.050(3) 0.054(3) 0.000(2) 0.005(3) 0.008(3)
C4 0.070(3) 0.043(3) 0.049(2) -0.014(2) -0.002(2) 0.009(2)
C5 0.068(3) 0.054(3) 0.047(3) -0.009(2) -0.004(2) 0.006(2)
C6 0.079(3) 0.048(3) 0.063(3) -0.016(2) 0.010(3) 0.000(3)
C7 0.087(4) 0.083(4) 0.060(3) -0.004(3) 0.005(3) 0.024(4)
C8 0.089(4) 0.095(4) 0.087(4) 0.003(3) -0.001(3) 0.027(4)
C9 0.055(3) 0.045(2) 0.043(2) 0.003(2) -0.003(2) 0.010(2)
C10 0.056(3) 0.048(3) 0.047(2) 0.002(2) -0.005(2) 0.000(2)
C11 0.050(3) 0.055(3) 0.061(3) 0.000(2) -0.011(2) 0.007(2)
C12 0.058(3) 0.047(3) 0.042(2) 0.007(2) 0.001(2) 0.011(2)
C13 0.057(3) 0.044(3) 0.044(2) 0.003(2) -0.005(2) 0.002(2)
C14 0.050(2) 0.043(2) 0.040(2) 0.002(2) 0.000(2) 0.003(2)
C15 0.052(3) 0.046(3) 0.048(2) 0.000(2) 0.001(2) 0.004(2)
C16 0.038(2) 0.043(2) 0.049(2) 0.0010(19) 0.000(2) 0.004(2)
C17 0.047(2) 0.041(2) 0.055(3) -0.004(2) -0.003(2) 0.006(2)
C18 0.040(2) 0.053(3) 0.044(2) -0.007(2) 0.000(2) 0.001(2)
C19 0.049(2) 0.054(3) 0.047(3) 0.004(2) -0.006(2) -0.001(2)
C20 0.042(2) 0.045(2) 0.049(2) 0.000(2) -0.001(2) 0.0054(19)
C21 0.041(2) 0.048(2) 0.040(2) -0.007(2) -0.0018(19) 0.005(2)
C22 0.064(3) 0.056(3) 0.075(3) 0.000(2) -0.016(3) -0.001(3)
C23 0.069(3) 0.050(3) 0.059(3) 0.005(2) 0.002(3) 0.014(2)
C24 0.050(2) 0.053(3) 0.054(3) -0.009(2) -0.007(2) 0.001(2)
C25 0.060(3) 0.047(3) 0.061(3) 0.002(2) -0.003(2) 0.010(2)
C26 0.060(3) 0.053(3) 0.064(3) 0.009(2) -0.004(2) -0.005(2)
C27 0.086(4) 0.069(3) 0.114(5) 0.013(3) -0.023(4) -0.026(3)
C28 0.119(5) 0.096(4) 0.079(4) -0.021(3) -0.030(4) -0.013(4)
C29 0.063(4) 0.091(4) 0.173(7) -0.028(4) -0.039(4) 0.007(3)
C30 0.111(5) 0.070(4) 0.077(4) 0.019(3) 0.010(3) 0.037(3)
C31 0.076(3) 0.074(3) 0.072(3) 0.010(3) 0.020(3) 0.017(3)
C32 0.089(4) 0.056(3) 0.089(4) -0.008(3) 0.012(3) 0.015(3)
C36 0.135(5) 0.057(3) 0.092(4) 0.014(3) -0.034(4) 0.016(4)
C37 0.127(5) 0.087(4) 0.110(5) 0.014(4) 0.031(4) 0.057(4)
C38 0.092(4) 0.058(3) 0.129(5) 0.019(3) -0.017(4) -0.007(3)
C1S 0.134(6) 0.090(4) 0.087(4) -0.006(3) 0.000(4) 0.020(4)
C2S 0.093(4) 0.063(4) 0.084(4) 0.017(3) -0.013(3) 0.009(3)
C3S 0.084(5) 0.094(6) 0.414(19) -0.023(9) -0.005(8) 0.008(5)
O1S 0.105(3) 0.072(2) 0.100(3) 0.001(2) -0.017(3) 0.013(3)

loop_
_atom_type_symbol
_atom_type_description
_atom_type_scat_dispersion_real
_atom_type_scat_dispersion_imag
_atom_type_scat_source
C C 0.0033 0.0016 'International Tables Vol C Tables 4.2.6.8 and 6.1.1.4'
H H 0.0000 0.0000 'International Tables Vol C Tables 4.2.6.8 and 6.1.1.4'
O O 0.0106 0.0060 'International Tables Vol C Tables 4.2.6.8 and 6.1.1.4'
F F 0.0171 0.0103 'International Tables Vol C Tables 4.2.6.8 and 6.1.1.4'
P P 0.1023 0.0942 'International Tables Vol C Tables 4.2.6.8 and 6.1.1.4'
Cl Cl 0.1484 0.1585 'International Tables Vol C Tables 4.2.6.8 and 6.1.1.4'

loop_
_geom_angle_atom_site_label_1
_geom_angle_atom_site_label_2
_geom_angle_atom_site_label_3
_geom_angle
_geom_angle_publ_flag
F P O5 178.02(15) y
F P O6 86.30(14) y
F P O7 91.71(14) y
F P O8 92.14(14) y
O5 P O6 91.96(15) y
O5 P O7 89.97(15) y
O5 P O8 87.97(15) y
O6 P O7 119.93(17) y
O6 P O8 121.55(16) y
O7 P O8 118.52(15) y
C1 O1 C4 107.1(4) ?
C7 O2 C1 110.2(4) ?
C7 O3 C2 109.0(4) ?
C5 O5 P 114.4(3) ?
C6 O6 P 115.3(3) ?
C9 O7 P 127.3(2) ?
C21 O8 P 127.2(2) ?
O1 C1 O2 110.7(4) ?
O1 C1 C2 107.3(4) ?
O2 C1 C2 105.2(4) ?
O3 C2 C3 109.3(4) ?
O3 C2 C1 104.8(4) ?
C3 C2 C1 104.8(4) ?
O4 C3 C2 107.5(4) ?
O4 C3 C4 112.9(4) ?
C2 C3 C4 100.2(4) ?
O1 C4 C5 107.7(4) ?
O1 C4 C3 103.2(3) ?
C5 C4 C3 117.7(4) ?
O5 C5 C4 106.5(4) ?
O5 C5 C6 103.9(3) ?
C4 C5 C6 113.4(4) ?
O6 C6 C5 105.0(3) ?
O3 C7 O2 110.1(4) ?
O3 C7 C8 110.2(5) ?
O2 C7 C8 110.5(5) ?
C7 C8 Cl2 111.0(4) ?
C7 C8 Cl3 109.8(5) ?
Cl2 C8 Cl3 109.1(4) ?
C7 C8 Cl1 107.8(4) ?
Cl2 C8 Cl1 109.7(4) ?
Cl3 C8 Cl1 109.5(3) ?
C14 C9 C10 122.8(4) ?
C14 C9 O7 117.6(4) ?
C10 C9 O7 119.4(4) ?
C11 C10 C9 114.6(4) ?
C11 C10 C22 121.1(4) ?
C9 C10 C22 124.4(4) ?
C12 C11 C10 125.5(4) ?
C11 C12 C13 116.6(4) ?
C11 C12 C23 119.8(4) ?
C13 C12 C23 123.6(4) ?
C14 C13 C12 122.0(4) ?
C13 C14 C9 118.5(4) ?
C13 C14 C15 120.9(4) ?
C9 C14 C15 120.6(4) ?
C16 C15 C14 110.9(3) ?
C16 C15 C26 112.0(4) ?
C14 C15 C26 112.5(4) ?
C17 C16 C21 117.3(4) ?
C17 C16 C15 121.7(4) ?
C21 C16 C15 121.0(3) ?
C18 C17 C16 122.2(4) ?
C17 C18 C19 117.5(4) ?
C17 C18 C24 121.7(4) ?
C19 C18 C24 120.8(4) ?
C20 C19 C18 124.0(4) ?
C21 C20 C19 115.7(4) ?
C21 C20 C25 123.6(4) ?
C19 C20 C25 120.7(4) ?
C20 C21 C16 123.4(4) ?
C20 C21 O8 120.1(3) ?
C16 C21 O8 116.3(3) ?
C27 C22 C10 111.1(4) ?
C27 C22 C29 107.0(5) ?
C10 C22 C29 112.5(4) ?
C27 C22 C28 109.1(5) ?
C10 C22 C28 111.1(4) ?
C29 C22 C28 105.9(5) ?
C32 C23 C12 112.2(4) ?
C32 C23 C31 108.5(4) ?
C12 C23 C31 110.1(4) ?
C32 C23 C30 108.3(4) ?
C12 C23 C30 108.3(4) ?
C31 C23 C30 109.4(4) ?
C33 C24 C18 109.2(6) ?
C35A C24 C18 111.6(6) ?
C35A C24 C33A 112.4(6) ?
C18 C24 C33A 108.3(5) ?
C33 C24 C35 112.5(6) ?
C18 C24 C35 112.8(5) ?
C33 C24 C34 107.3(6) ?
C18 C24 C34 108.1(6) ?
C35 C24 C34 106.5(6) ?
C35A C24 C34A 106.9(6) ?
C18 C24 C34A 111.7(5) ?
C33A C24 C34A 105.9(5) ?
C36 C25 C38 106.7(5) ?
C36 C25 C37 107.4(5) ?
C38 C25 C37 108.9(5) ?
C36 C25 C20 111.8(4) ?
C38 C25 C20 111.5(4) ?
C37 C25 C20 110.4(4) ?
O1S C2S C3S 121.8(6) ?
O1S C2S C1S 121.2(6) ?
C3S C2S C1S 117.0(7) ?

loop_
_geom_bond_atom_site_label_1
_geom_bond_atom_site_label_2
_geom_bond_distance
_geom_bond_publ_flag
P F 1.612(2) y
P O5 1.657(3) y
P O6 1.604(3) y
P O7 1.593(3) y
P O8 1.583(3) y
O1 C1 1.397(6) ?
O1 C4 1.449(5) ?
O2 C7 1.382(7) ?
O2 C1 1.403(6) ?
O3 C7 1.382(6) ?
O3 C2 1.431(6) ?
O4 C3 1.408(6) ?
O5 C5 1.424(5) ?
O6 C6 1.451(5) ?
O7 C9 1.411(5) ?
O8 C21 1.418(4) ?
Cl1 C8 1.760(6) ?
Cl2 C8 1.738(6) ?
Cl3 C8 1.753(7) ?
C1 C2 1.524(7) ?
C2 C3 1.517(6) ?
C3 C4 1.529(6) ?
C4 C5 1.496(6) ?
C5 C6 1.511(6) ?
C7 C8 1.539(8) ?
C9 C14 1.388(6) ?
C9 C10 1.409(6) ?
C10 C11 1.384(6) ?
C10 C22 1.533(7) ?
C11 C12 1.383(6) ?
C12 C13 1.385(6) ?
C12 C23 1.534(6) ?
C13 C14 1.380(6) ?
C14 C15 1.538(6) ?
C15 C16 1.537(6) ?
C15 C26 1.545(6) ?
C16 C17 1.394(5) ?
C16 C21 1.398(6) ?
C17 C18 1.372(6) ?
C18 C19 1.391(6) ?
C18 C24 1.541(6) ?
C19 C20 1.387(6) ?
C20 C21 1.386(6) ?
C20 C25 1.548(6) ?
C22 C27 1.532(7) ?
C22 C29 1.536(8) ?
C22 C28 1.554(7) ?
C23 C32 1.527(7) ?
C23 C31 1.534(7) ?
C23 C30 1.534(7) ?
C24 C33 1.511(10) ?
C24 C35A 1.529(10) ?
C24 C33A 1.560(9) ?
C24 C35 1.568(9) ?
C24 C34 1.573(10) ?
C24 C34A 1.576(10) ?
C25 C36 1.513(7) ?
C25 C38 1.517(7) ?
C25 C37 1.527(7) ?
C1S C2S 1.463(8) ?
C2S O1S 1.204(7) ?
C2S C3S 1.451(10) ?
